data_7152702
loop_
_publ_author_name
'Chandan, Nandkishor'
'Thompson, Amber L.'
'Moloney, Mark G.'

_publ_section_title
;
 Rapid synthesis of substituted pyrrolines and pyrrolidines by
 nucleophilic ring closure at activated oximes.
;
_journal_issue 39
_journal_name_full 'Organic &amp; biomolecular chemistry'
_journal_page_first 7863
_journal_page_last 7868
_journal_paper_doi 10.1039/c2ob26423d
_journal_volume 10
_journal_year 2012
_chemical_formula_moiety 'C10 H13 N1 O4'
_chemical_formula_sum 'C10 H13 N O4'
_chemical_formula_weight 211.22
_chemical_melting_point ?
_space_group_IT_number 15
_symmetry_cell_setting monoclinic
_symmetry_space_group_name_Hall '-C 2yc'
_symmetry_space_group_name_H-M 'C 1 2/c 1'
_atom_sites_solution_hydrogens geom
_atom_sites_solution_primary direct
_audit_creation_date 10-05-19
_audit_creation_method CRYSTALS_ver_14.06
_cell_angle_alpha 90
_cell_angle_beta 122.5561(5)
_cell_angle_gamma 90
_cell_formula_units_Z 16
_cell_length_a 26.1913(2)
_cell_length_b 7.9118(1)
_cell_length_c 23.6522(3)
_cell_measurement_reflns_used 4982
_cell_measurement_temperature 150
_cell_measurement_theta_max 27
_cell_measurement_theta_min 5
_cell_volume 4131.06(8)
_computing_cell_refinement 'DENZO/SCALEPACK (Otwinowski & Minor, 1997)'
_computing_data_collection 'COLLECT (Nonius, 2001).'
_computing_data_reduction 'DENZO/SCALEPACK (Otwinowski & Minor, 1997)'
_computing_molecular_graphics 'CAMERON (Watkin et al., 1996)'
_computing_publication_material 'CRYSTALS (Betteridge et al., 2003)'
_computing_structure_refinement 'CRYSTALS (Betteridge et al., 2003)'
_computing_structure_solution 'SIR92 (Altomare et al., 1994)'
_diffrn_ambient_temperature 150
_diffrn_measured_fraction_theta_full 0.993
_diffrn_measured_fraction_theta_max 0.987
_diffrn_measurement_device Area
_diffrn_measurement_device_type 'Nonius KappaCCD'
_diffrn_measurement_method \w
_diffrn_radiation_monochromator graphite
_diffrn_radiation_type 'Mo K\a'
_diffrn_radiation_wavelength 0.71073
_diffrn_reflns_av_R_equivalents 0.018
_diffrn_reflns_limit_h_max 34
_diffrn_reflns_limit_h_min -33
_diffrn_reflns_limit_k_max 10
_diffrn_reflns_limit_k_min -10
_diffrn_reflns_limit_l_max 30
_diffrn_reflns_limit_l_min -30
_diffrn_reflns_number 39311
_diffrn_reflns_theta_full 27.006
_diffrn_reflns_theta_max 27.557
_diffrn_reflns_theta_min 5.154
_diffrn_standards_number 0
_exptl_absorpt_coefficient_mu 0.106
_exptl_absorpt_correction_T_max 0.99
_exptl_absorpt_correction_T_min 0.87
_exptl_absorpt_correction_type multi-scan
_exptl_absorpt_process_details 'DENZO/SCALEPACK (Otwinowski & Minor, 1997)'
_exptl_crystal_colour clear_pale_colourless
_exptl_crystal_density_diffrn 1.358
_exptl_crystal_density_meas ?
_exptl_crystal_density_method 'not measured'
_exptl_crystal_description plate
_exptl_crystal_F_000 1792
_exptl_crystal_size_max 0.260
_exptl_crystal_size_mid 0.210
_exptl_crystal_size_min 0.100
_refine_diff_density_max 0.54
_refine_diff_density_min -0.51
_refine_ls_extinction_method None
_refine_ls_goodness_of_fit_ref 0.9355
_refine_ls_hydrogen_treatment none
_refine_ls_matrix_type full
_refine_ls_number_parameters 271
_refine_ls_number_reflns 4716
_refine_ls_number_restraints 0
_refine_ls_R_factor_all 0.0587
_refine_ls_R_factor_gt 0.0446
_refine_ls_shift/su_max 0.0004659
_refine_ls_shift/su_mean 0.0000623
_refine_ls_structure_factor_coef Fsqd
_refine_ls_weighting_details
;
Method, part 1, Chebychev polynomial, (Watkin, 1994, Prince, 1982)
[weight] = 1.0/[A~0~*T~0~(x)+A~1~*T~1~(x) ... +A~n-1~]*T~n-1~(x)]
where A~i~ are the Chebychev coefficients listed below and x= Fcalc/Fmax
Method = Robust Weighting (Prince, 1982)
W = [weight] * [1-(deltaF/6*sigmaF)^2^]^2^
A~i~ are:
46.7 76.4 44.7 17.8 3.81
;
_refine_ls_weighting_scheme calc
_refine_ls_wR_factor_all 0.1314
_refine_ls_wR_factor_gt 0.1106
_refine_ls_wR_factor_ref 0.1314
_reflns_limit_h_max 28
_reflns_limit_h_min -34
_reflns_limit_k_max 10
_reflns_limit_k_min 0
_reflns_limit_l_max 30
_reflns_limit_l_min 0
_reflns_number_gt 3755
_reflns_number_total 4716
_reflns_threshold_expression I>2.0\s(I)
_oxford_diffrn_Wilson_B_factor 2.21
_oxford_diffrn_Wilson_scale 10.70
_oxford_refine_ls_r_factor_ref 0.0587
_oxford_refine_ls_scale 0.281
_oxford_reflns_number_all 4716
_oxford_reflns_threshold_expression_ref I>-3.0\s(I)
_oxford_structure_analysis_title 6268
_cod_data_source_file c2ob26423d.txt
_cod_data_source_block 6268
_cod_depositor_comments
;
The following automatic conversions were performed:

'_chemical_melting_point' value 'not measured' was changed to '?' -
the value is undefined or not given.

'_symmetry_cell_setting' value
'Monoclinic' changed to 'monoclinic' according to
/home/saulius/struct/CIF-dictionaries/cif_core.dic dictionary named
'cif_core.dic' version 2.4.2 from 2011-04-26.

Automatic conversion script
Id: cif_fix_values 1891 2012-01-12 08:04:46Z andrius 

The following automatic conversions were performed:

'_exptl_crystal_density_meas' value 'not measured' was changed to '?'
- the value is perceived as not measured.

Automatic conversion script
Id: cif_fix_values 3008 2015-01-20 13:52:24Z robertas 
;
_cod_original_sg_symbol_H-M 'C 1 2/c 1 '
_cod_original_formula_sum 'C10 H13 N1 O4'
_cod_database_code 7152702

loop_
_symmetry_equiv_pos_as_xyz
x,y,z
-x,-y,-z
x+1/2,y+1/2,z
-x+1/2,-y+1/2,-z
-x,y,-z+1/2
x,-y,z+1/2
-x+1/2,y+1/2,-z+1/2
x+1/2,-y+1/2,z+1/2

loop_
_atom_site_label
_atom_site_type_symbol
_atom_site_fract_x
_atom_site_fract_y
_atom_site_fract_z
_atom_site_U_iso_or_equiv
_atom_site_occupancy
_atom_site_adp_type
_atom_site_refinement_flags_posn
O1 O 0.3075 0.2166 0.6722 0.0282 1.0000 Uani .
C2 C 0.3250 0.3480 0.7020 0.0204 1.0000 Uani .
O3 O 0.2883 0.4836 0.6788 0.0237 1.0000 Uani .
C4 C 0.3034 0.6407 0.7150 0.0232 1.0000 Uani .
O5 O 0.3677 0.6726 0.7525 0.0249 1.0000 Uani .
C6 C 0.4089 0.5479 0.7816 0.0216 1.0000 Uani .
C7 C 0.3864 0.3665 0.7678 0.0194 1.0000 Uani .
N8 N 0.3752 0.3141 0.8213 0.0222 1.0000 Uani .
C9 C 0.3973 0.1660 0.8407 0.0255 1.0000 Uani .
C10 C 0.4289 0.0912 0.8090 0.0309 1.0000 Uani .
C11 C 0.4338 0.2429 0.7724 0.0253 1.0000 Uani .
C12 C 0.3924 0.0719 0.8925 0.0365 1.0000 Uani .
O13 O 0.4614 0.5855 0.8169 0.0340 1.0000 Uani .
C14 C 0.2810 0.6390 0.7619 0.0311 1.0000 Uani .
C15 C 0.2758 0.7769 0.6622 0.0340 1.0000 Uani .
O103 O 0.4487 0.5904 0.5279 0.0260 1.0000 Uani .
C102 C 0.4441 0.7265 0.5590 0.0205 1.0000 Uani .
O101 O 0.4688 0.8555 0.5602 0.0282 1.0000 Uani .
C107 C 0.4055 0.7114 0.5891 0.0199 1.0000 Uani .
N108 N 0.3439 0.7704 0.5348 0.0243 1.0000 Uani .
C109 C 0.3358 0.9187 0.5504 0.0271 1.0000 Uani .
C110 C 0.3860 0.9863 0.6166 0.0306 1.0000 Uani .
C111 C 0.4269 0.8325 0.6489 0.0253 1.0000 Uani .
C112 C 0.2800 1.0187 0.5054 0.0419 1.0000 Uani .
C106 C 0.3996 0.5295 0.6059 0.0214 1.0000 Uani .
O113 O 0.3883 0.4920 0.6473 0.0329 1.0000 Uani .
O105 O 0.4075 0.4049 0.5726 0.0244 1.0000 Uani .
C104 C 0.4146 0.4381 0.5173 0.0223 1.0000 Uani .
C115 C 0.4534 0.2961 0.5181 0.0328 1.0000 Uani .
C114 C 0.3534 0.4519 0.4526 0.0321 1.0000 Uani .
H101 H 0.4688 0.0482 0.8442 0.0355 1.0000 Uiso R
H102 H 0.4059 -0.0059 0.7793 0.0366 1.0000 Uiso R
H111 H 0.4748 0.2980 0.7984 0.0268 1.0000 Uiso R
H112 H 0.4243 0.2147 0.7278 0.0295 1.0000 Uiso R
H122 H 0.3980 -0.0456 0.8927 0.0547 1.0000 Uiso R
H121 H 0.4173 0.1215 0.9355 0.0557 1.0000 Uiso R
H123 H 0.3511 0.0859 0.8816 0.0571 1.0000 Uiso R
H142 H 0.2910 0.7486 0.7832 0.0437 1.0000 Uiso R
H141 H 0.2987 0.5495 0.7933 0.0444 1.0000 Uiso R
H143 H 0.2362 0.6319 0.7335 0.0455 1.0000 Uiso R
H152 H 0.2865 0.8889 0.6818 0.0472 1.0000 Uiso R
H151 H 0.2336 0.7687 0.6400 0.0493 1.0000 Uiso R
H153 H 0.2866 0.7607 0.6293 0.0486 1.0000 Uiso R
H1101 H 0.3706 1.0321 0.6429 0.0362 1.0000 Uiso R
H1102 H 0.4059 1.0762 0.6083 0.0337 1.0000 Uiso R
H1111 H 0.4708 0.8629 0.6705 0.0296 1.0000 Uiso R
H1112 H 0.4190 0.7761 0.6807 0.0283 1.0000 Uiso R
H1122 H 0.2765 1.1064 0.5321 0.0609 1.0000 Uiso R
H1121 H 0.2444 0.9497 0.4838 0.0621 1.0000 Uiso R
H1123 H 0.2852 1.0783 0.4736 0.0619 1.0000 Uiso R
H1152 H 0.4338 0.1877 0.5146 0.0458 1.0000 Uiso R
H1151 H 0.4929 0.3039 0.5587 0.0472 1.0000 Uiso R
H1153 H 0.4576 0.3050 0.4800 0.0465 1.0000 Uiso R
H1142 H 0.3341 0.3383 0.4452 0.0450 1.0000 Uiso R
H1141 H 0.3295 0.5407 0.4590 0.0452 1.0000 Uiso R
H1143 H 0.3587 0.4780 0.4172 0.0461 1.0000 Uiso R

loop_
_atom_site_aniso_label
_atom_site_aniso_U_11
_atom_site_aniso_U_22
_atom_site_aniso_U_33
_atom_site_aniso_U_23
_atom_site_aniso_U_13
_atom_site_aniso_U_12
O1 0.0304 0.0222 0.0285 -0.0061 0.0135 -0.0051
C2 0.0220 0.0202 0.0203 0.0015 0.0123 -0.0006
O3 0.0215 0.0205 0.0227 0.0002 0.0076 0.0014
C4 0.0225 0.0190 0.0265 0.0013 0.0121 0.0019
O5 0.0223 0.0184 0.0310 -0.0016 0.0123 -0.0011
C6 0.0220 0.0215 0.0197 -0.0004 0.0103 -0.0011
C7 0.0198 0.0188 0.0196 -0.0001 0.0105 -0.0005
N8 0.0218 0.0251 0.0187 0.0024 0.0103 -0.0003
C9 0.0236 0.0247 0.0221 0.0036 0.0082 -0.0010
C10 0.0343 0.0224 0.0325 0.0036 0.0157 0.0072
C11 0.0239 0.0240 0.0283 -0.0010 0.0144 0.0034
C12 0.0392 0.0358 0.0291 0.0115 0.0148 -0.0027
O13 0.0223 0.0305 0.0361 -0.0025 0.0071 -0.0059
C14 0.0307 0.0329 0.0342 0.0023 0.0205 0.0058
C15 0.0334 0.0268 0.0381 0.0099 0.0168 0.0065
O103 0.0320 0.0233 0.0320 -0.0060 0.0234 -0.0056
C102 0.0219 0.0206 0.0186 0.0004 0.0107 -0.0005
O101 0.0352 0.0248 0.0305 -0.0027 0.0215 -0.0080
C107 0.0228 0.0180 0.0209 -0.0008 0.0131 -0.0009
N108 0.0231 0.0228 0.0256 0.0013 0.0122 0.0021
C109 0.0295 0.0224 0.0352 0.0028 0.0211 0.0025
C110 0.0390 0.0225 0.0377 -0.0061 0.0256 -0.0017
C111 0.0325 0.0229 0.0246 -0.0047 0.0182 -0.0047
C112 0.0378 0.0322 0.0560 0.0082 0.0253 0.0122
C106 0.0222 0.0205 0.0224 0.0007 0.0126 0.0002
O113 0.0491 0.0279 0.0363 0.0019 0.0326 -0.0035
O105 0.0353 0.0176 0.0257 0.0010 0.0199 0.0008
C104 0.0274 0.0202 0.0229 -0.0027 0.0159 -0.0033
C115 0.0374 0.0282 0.0380 -0.0060 0.0238 0.0021
C114 0.0319 0.0338 0.0237 -0.0028 0.0104 -0.0007

loop_
_atom_type_symbol
_atom_type_scat_dispersion_real
_atom_type_scat_dispersion_imag
_atom_type_scat_Cromer_Mann_a1
_atom_type_scat_Cromer_Mann_b1
_atom_type_scat_Cromer_Mann_a2
_atom_type_scat_Cromer_Mann_b2
_atom_type_scat_Cromer_Mann_a3
_atom_type_scat_Cromer_Mann_b3
_atom_type_scat_Cromer_Mann_a4
_atom_type_scat_Cromer_Mann_b4
_atom_type_scat_Cromer_Mann_c
_atom_type_scat_source
C 0.0033 0.0016 2.3100 20.8439 1.0200 10.2075 1.5886 0.5687 0.8650 51.6512 0.2156 'International Tables Vol C 4.2.6.8 and 6.1.1.4'
H 0.0000 0.0000 0.4930 10.5109 0.3229 26.1257 0.1402 3.1424 0.0408 57.7998 0.0030 'International Tables Vol C 4.2.6.8 and 6.1.1.4'
N 0.0061 0.0033 12.2126 0.0057 3.1322 9.8933 2.0125 28.9975 1.1663 0.5826 -11.5290 'International Tables Vol C 4.2.6.8 and 6.1.1.4'
O 0.0106 0.0060 3.0485 13.2771 2.2868 5.7011 1.5463 0.3239 0.8670 32.9089 0.2508 'International Tables Vol C 4.2.6.8 and 6.1.1.4'

loop_
_geom_angle_atom_site_label_1
_geom_angle_atom_site_label_2
_geom_angle_atom_site_label_3
_geom_angle
_geom_angle_publ_flag
O1 C2 O3 119.202 yes
O1 C2 C7 122.752 yes
O3 C2 C7 117.975 yes
C2 O3 C4 122.551 yes
O3 C4 O5 111.982 yes
O3 C4 C14 109.770 yes
O5 C4 C14 109.709 yes
O3 C4 C15 105.612 yes
O5 C4 C15 105.453 yes
C14 C4 C15 114.248 yes
C4 O5 C6 122.366 yes
O5 C6 C7 118.117 yes
O5 C6 O13 118.497 yes
C7 C6 O13 123.385 yes
C2 C7 C6 112.558 yes
C2 C7 N8 104.739 yes
C6 C7 N8 108.005 yes
C2 C7 C11 112.243 yes
C6 C7 C11 112.385 yes
N8 C7 C11 106.319 yes
C7 N8 C9 107.463 yes
N8 C9 C10 116.430 yes
N8 C9 C12 122.004 yes
C10 C9 C12 121.565 yes
C9 C10 C11 102.153 yes
C9 C10 H101 109.6 no
C11 C10 H101 112.1 no
C9 C10 H102 111.7 no
C11 C10 H102 114.2 no
H101 C10 H102 107.1 no
C7 C11 C10 103.251 yes
C7 C11 H111 108.9 no
C10 C11 H111 112.5 no
C7 C11 H112 110.1 no
C10 C11 H112 112.6 no
H111 C11 H112 109.3 no
C9 C12 H122 114.5 no
C9 C12 H121 111.2 no
H122 C12 H121 112.9 no
C9 C12 H123 107.4 no
H122 C12 H123 105.1 no
H121 C12 H123 104.9 no
C4 C14 H142 105.8 no
C4 C14 H141 111.3 no
H142 C14 H141 112.4 no
C4 C14 H143 106.9 no
H142 C14 H143 107.1 no
H141 C14 H143 112.9 no
C4 C15 H152 111.9 no
C4 C15 H151 108.2 no
H152 C15 H151 106.5 no
C4 C15 H153 110.6 no
H152 C15 H153 111.6 no
H151 C15 H153 107.9 no
C102 O103 C104 122.517 yes
O103 C102 O101 119.337 yes
O103 C102 C107 118.006 yes
O101 C102 C107 122.618 yes
C102 C107 N108 104.690 yes
C102 C107 C111 112.003 yes
N108 C107 C111 106.604 yes
C102 C107 C106 112.394 yes
N108 C107 C106 107.769 yes
C111 C107 C106 112.780 yes
C107 N108 C109 107.846 yes
N108 C109 C110 116.094 yes
N108 C109 C112 122.023 yes
C110 C109 C112 121.883 yes
C109 C110 C111 102.835 yes
C109 C110 H1101 111.6 no
C111 C110 H1101 113.3 no
C109 C110 H1102 108.5 no
C111 C110 H1102 112.4 no
H1101 C110 H1102 108.1 no
C107 C111 C110 103.055 yes
C107 C111 H1111 111.6 no
C110 C111 H1111 111.5 no
C107 C111 H1112 107.2 no
C110 C111 H1112 111.3 no
H1111 C111 H1112 111.8 no
C109 C112 H1122 108.2 no
C109 C112 H1121 112.3 no
H1122 C112 H1121 110.5 no
C109 C112 H1123 108.7 no
H1122 C112 H1123 105.1 no
H1121 C112 H1123 111.7 no
C107 C106 O113 123.265 yes
C107 C106 O105 118.141 yes
O113 C106 O105 118.594 yes
C106 O105 C104 122.240 yes
O105 C104 O103 111.356 yes
O105 C104 C115 105.497 yes
O103 C104 C115 105.748 yes
O105 C104 C114 110.290 yes
O103 C104 C114 109.718 yes
C115 C104 C114 114.119 yes
C104 C115 H1152 109.4 no
C104 C115 H1151 108.7 no
H1152 C115 H1151 112.0 no
C104 C115 H1153 110.3 no
H1152 C115 H1153 107.6 no
H1151 C115 H1153 108.9 no
C104 C114 H1142 105.9 no
C104 C114 H1141 107.9 no
H1142 C114 H1141 111.1 no
C104 C114 H1143 109.3 no
H1142 C114 H1143 110.0 no
H1141 C114 H1143 112.4 no

loop_
_geom_bond_atom_site_label_1
_geom_bond_atom_site_label_2
_geom_bond_distance
_geom_bond_publ_flag
O1 C2 1.200 yes
C2 O3 1.344 yes
C2 C7 1.529 yes
O3 C4 1.439 yes
C4 O5 1.442 yes
C4 C14 1.508 yes
C4 C15 1.507 yes
O5 C6 1.346 yes
C6 C7 1.519 yes
C6 O13 1.201 yes
C7 N8 1.503 yes
C7 C11 1.537 yes
N8 C9 1.278 yes
C9 C10 1.505 yes
C9 C12 1.495 yes
C10 C11 1.526 yes
C10 H101 0.983 no
C10 H102 0.995 no
C11 H111 1.005 no
C11 H112 0.970 no
C12 H122 0.940 no
C12 H121 0.949 no
C12 H123 0.977 no
C14 H142 0.966 no
C14 H141 0.948 no
C14 H143 0.991 no
C15 H152 0.968 no
C15 H151 0.936 no
C15 H153 0.971 no
O103 C102 1.344 yes
O103 C104 1.439 yes
C102 O101 1.200 yes
C102 C107 1.525 yes
C107 N108 1.496 yes
C107 C111 1.541 yes
C107 C106 1.523 yes
N108 C109 1.281 yes
C109 C110 1.499 yes
C109 C112 1.491 yes
C110 C111 1.527 yes
C110 H1101 0.976 no
C110 H1102 0.961 no
C111 H1111 1.005 no
C111 H1112 0.987 no
C112 H1122 0.974 no
C112 H1121 0.957 no
C112 H1123 0.959 no
C106 O113 1.202 yes
C106 O105 1.345 yes
O105 C104 1.442 yes
C104 C115 1.508 yes
C104 C114 1.510 yes
C115 H1152 0.980 no
C115 H1151 0.961 no
C115 H1153 0.968 no
C114 H1142 0.999 no
C114 H1141 1.003 no
C114 H1143 0.943 no

loop_
_geom_hbond_atom_site_label_D
_geom_hbond_site_symmetry_D
_geom_hbond_atom_site_label_H
_geom_hbond_atom_site_label_A
_geom_hbond_site_symmetry_A
_geom_hbond_angle_DHA
_geom_hbond_distance_DH
_geom_hbond_distance_HA
_geom_hbond_distance_DA
_geom_hbond_publ_flag
C10 -3_555 H101 O101 -3_646 150 0.98 2.48 3.363(3) yes
C12 -3_555 H121 O101 . 157 0.95 2.50 3.396(3) yes
C14 -3_555 H141 N8 -3_555 137 0.95 2.55 3.307(3) yes
C110 -3_555 H1101 O1 1_565 159 0.98 2.56 3.492(3) yes
C114 -3_555 H1141 N108 . 140 1.00 2.44 3.272(3) yes
